data_7060262
loop_
_publ_author_name
'Zaitseva, Elvira R.'
'Smirnov, Alexander Yu.'
'Myasnyanko, Ivan N.'
'Mineev, Konstantin S.'
'Sokolov, Anatolii I.'
'Volkhina, Tatyana N.'
'Mikhaylov, Andrey A.'
'Baleeva, Nadezhda S.'
'Baranov, Mikhail S.'

_publ_section_title
;
 Imidazol-5-ones as a substrate for [1,5]-hydride shift triggered
 cyclization
;
_journal_issue 4
_journal_name_full 'New Journal of Chemistry'
_journal_page_first 1805
_journal_page_last 1808
_journal_paper_doi 10.1039/D0NJ05738J
_journal_volume 45
_journal_year 2021
_chemical_formula_moiety 'C20 H21 N3 O, C2 H3 N'
_chemical_formula_sum 'C22 H24 N4 O'
_chemical_formula_weight 360.45
_space_group_crystal_system triclinic
_space_group_IT_number 2
_space_group_name_Hall '-P 1'
_space_group_name_H-M_alt 'P -1'
_atom_sites_solution_hydrogens geom
_atom_sites_solution_primary dual
_audit_creation_date 2020-03-13
_audit_creation_method
;
Olex2 1.2
(compiled 2018.05.29 svn.r3508 for OlexSys, GUI svn.r5506)
;
_audit_update_record
;
2020-10-21 deposited with the CCDC.	2021-01-07 downloaded from the CCDC.
;
_cell_angle_alpha 108.531(2)
_cell_angle_beta 92.161(3)
_cell_angle_gamma 97.846(3)
_cell_formula_units_Z 2
_cell_length_a 6.9795(8)
_cell_length_b 9.9569(11)
_cell_length_c 14.5673(17)
_cell_measurement_reflns_used 1434
_cell_measurement_temperature 120
_cell_measurement_theta_max 24.93
_cell_measurement_theta_min 2.96
_cell_volume 947.32(19)
_computing_molecular_graphics 'Olex2 (Dolomanov et al., 2009)'
_computing_publication_material 'Olex2 (Dolomanov et al., 2009)'
_computing_structure_refinement 'XL (Sheldrick, 2008)'
_computing_structure_solution 'ShelXT (Sheldrick, 2015)'
_diffrn_ambient_temperature 120
_diffrn_measured_fraction_theta_full 0.999
_diffrn_measured_fraction_theta_max 0.999
_diffrn_measurement_device_type 'Bruker APEX-II CCD'
_diffrn_measurement_method '\f and \w scans'
_diffrn_radiation_monochromator graphite
_diffrn_radiation_type MoK\a
_diffrn_radiation_wavelength 0.71073
_diffrn_reflns_av_R_equivalents 0.0565
_diffrn_reflns_av_unetI/netI 0.0811
_diffrn_reflns_Laue_measured_fraction_full 0.999
_diffrn_reflns_Laue_measured_fraction_max 0.999
_diffrn_reflns_limit_h_max 9
_diffrn_reflns_limit_h_min -9
_diffrn_reflns_limit_k_max 13
_diffrn_reflns_limit_k_min -13
_diffrn_reflns_limit_l_max 19
_diffrn_reflns_limit_l_min -19
_diffrn_reflns_number 10970
_diffrn_reflns_point_group_measured_fraction_full 0.999
_diffrn_reflns_point_group_measured_fraction_max 0.999
_diffrn_reflns_theta_full 25.242
_diffrn_reflns_theta_max 27.999
_diffrn_reflns_theta_min 2.184
_diffrn_standards_number 0
_exptl_absorpt_coefficient_mu 0.080
_exptl_absorpt_correction_T_max 0.7461
_exptl_absorpt_correction_T_min 0.6665
_exptl_absorpt_correction_type multi-scan
_exptl_absorpt_process_details
;
SADABS-2008/1 (Bruker,2008) was used for absorption correction.
wR2(int) was 0.0573 before and 0.0478 after correction.
The Ratio of minimum to maximum transmission is 0.8933.
The \l/2 correction factor is 0.0015.
;
_exptl_crystal_colour yellow
_exptl_crystal_colour_primary yellow
_exptl_crystal_density_diffrn 1.264
_exptl_crystal_description needle
_exptl_crystal_F_000 384
_exptl_crystal_size_max 0.5
_exptl_crystal_size_mid 0.5
_exptl_crystal_size_min 0.3
_refine_diff_density_max 0.318
_refine_diff_density_min -0.239
_refine_diff_density_rms 0.050
_refine_ls_extinction_method none
_refine_ls_goodness_of_fit_ref 0.995
_refine_ls_hydrogen_treatment constr
_refine_ls_matrix_type full
_refine_ls_number_parameters 248
_refine_ls_number_reflns 4568
_refine_ls_number_restraints 0
_refine_ls_restrained_S_all 0.995
_refine_ls_R_factor_all 0.0981
_refine_ls_R_factor_gt 0.0523
_refine_ls_shift/su_max 0.000
_refine_ls_shift/su_mean 0.000
_refine_ls_structure_factor_coef Fsqd
_refine_ls_weighting_details 'w=1/[\s^2^(Fo^2^)+(0.0491P)^2^] where P=(Fo^2^+2Fc^2^)/3'
_refine_ls_weighting_scheme calc
_refine_ls_wR_factor_gt 0.1034
_refine_ls_wR_factor_ref 0.1227
_reflns_Friedel_coverage 0.000
_reflns_number_gt 2838
_reflns_number_total 4568
_reflns_threshold_expression 'I > 2\s(I)'
_cod_data_source_file d0nj05738j2.cif
_cod_data_source_block AI-342
_cod_depositor_comments 'Adding full bibliography for 7060262.cif.'
_cod_database_code 7060262
_shelxl_version_number 2014/6
_shelx_space_group_comment
;
The symmetry employed for this shelxl refinement is uniquely defined
by the following loop, which should always be used as a source of
symmetry information in preference to the above space-group names.
They are only intended as comments.
;
_shelx_estimated_absorpt_t_max 0.976
_shelx_estimated_absorpt_t_min 0.961
_olex2_refinement_description
;
1. Fixed Uiso
 At 1.2 times of:
  All C(H) groups, All C(H,H) groups
 At 1.5 times of:
  All C(H,H,H) groups
2.a Ternary CH refined with riding coordinates:
 C2(H2)
2.b Secondary CH2 refined with riding coordinates:
 C5(H5A,H5B)
2.c Aromatic/amide H refined with riding coordinates:
 C6(H6), C7(H7), C8(H8), C9(H9), C16(H16), C17(H17), C18(H18), C19(H19),
 C20(H20)
2.d Idealised Me refined as rotating group:
 C12(H12A,H12B,H12C), C13(H13A,H13B,H13C), C14(H14A,H14B,H14C), C2S(H2SA,H2SB,
 H2SC)
;
_olex2_submission_special_instructions 'No special instructions were received'

loop_
_space_group_symop_operation_xyz
'x, y, z'
'-x, -y, -z'

loop_
_atom_site_label
_atom_site_type_symbol
_atom_site_fract_x
_atom_site_fract_y
_atom_site_fract_z
_atom_site_U_iso_or_equiv
_atom_site_adp_type
_atom_site_occupancy
_atom_site_site_symmetry_order
_atom_site_calc_flag
_atom_site_refinement_flags_posn
_atom_site_refinement_flags_adp
_atom_site_refinement_flags_occupancy
_atom_site_disorder_assembly
_atom_site_disorder_group
O1 O 0.50549(18) 0.86762(13) 0.82538(10) 0.0232(3) Uani 1 1 d . . . . .
N1 N 0.6400(2) 0.76443(15) 0.92858(11) 0.0182(3) Uani 1 1 d . . . . .
N2 N 0.5590(2) 0.52639(16) 0.84750(11) 0.0191(3) Uani 1 1 d . . . . .
N3 N 0.1927(2) 0.40885(16) 0.72946(12) 0.0232(4) Uani 1 1 d . . . . .
C1 C 0.4691(2) 0.60418(19) 0.79054(13) 0.0174(4) Uani 1 1 d . . . . .
C2 C 0.2446(3) 0.56170(19) 0.78373(13) 0.0181(4) Uani 1 1 d . . . . .
H2 H 0.2083 0.5752 0.8515 0.022 Uiso 1 1 calc R . . . .
C3 C 0.2922(3) 0.34138(19) 0.65148(13) 0.0199(4) Uani 1 1 d . . . . .
C4 C 0.4643(3) 0.41385(19) 0.62946(13) 0.0203(4) Uani 1 1 d . . . . .
C5 C 0.5388(3) 0.56702(19) 0.68862(13) 0.0196(4) Uani 1 1 d . . . . .
H5A H 0.4934 0.6312 0.6556 0.024 Uiso 1 1 calc R . . . .
H5B H 0.6825 0.5829 0.6935 0.024 Uiso 1 1 calc R . . . .
C6 C 0.2290(3) 0.1971(2) 0.59428(15) 0.0268(5) Uani 1 1 d . . . . .
H6 H 0.1138 0.1465 0.6077 0.032 Uiso 1 1 calc R . . . .
C7 C 0.3328(3) 0.1284(2) 0.51885(15) 0.0326(5) Uani 1 1 d . . . . .
H7 H 0.2889 0.0308 0.4818 0.039 Uiso 1 1 calc R . . . .
C8 C 0.4997(3) 0.1999(2) 0.49668(15) 0.0337(5) Uani 1 1 d . . . . .
H8 H 0.5694 0.1528 0.4442 0.040 Uiso 1 1 calc R . . . .
C9 C 0.5628(3) 0.3415(2) 0.55266(14) 0.0264(5) Uani 1 1 d . . . . .
H9 H 0.6777 0.3908 0.5379 0.032 Uiso 1 1 calc R . . . .
C10 C 0.5337(2) 0.76270(19) 0.84687(13) 0.0182(4) Uani 1 1 d . . . . .
C11 C 0.6505(3) 0.62244(19) 0.92332(13) 0.0183(4) Uani 1 1 d . . . . .
C12 C 0.7344(3) 0.8950(2) 1.00330(14) 0.0245(4) Uani 1 1 d . . . . .
H12A H 0.6680 0.9083 1.0629 0.037 Uiso 1 1 calc GR . . . .
H12B H 0.7283 0.9773 0.9808 0.037 Uiso 1 1 calc GR . . . .
H12C H 0.8704 0.8872 1.0165 0.037 Uiso 1 1 calc GR . . . .
C13 C 0.7614(3) 0.5936(2) 1.00227(14) 0.0247(4) Uani 1 1 d . . . . .
H13A H 0.8947 0.6444 1.0109 0.037 Uiso 1 1 calc GR . . . .
H13B H 0.7631 0.4903 0.9851 0.037 Uiso 1 1 calc GR . . . .
H13C H 0.6994 0.6271 1.0629 0.037 Uiso 1 1 calc GR . . . .
C14 C 0.0012(3) 0.3417(2) 0.74230(16) 0.0305(5) Uani 1 1 d . . . . .
H14A H -0.0853 0.3221 0.6834 0.046 Uiso 1 1 calc GR . . . .
H14B H -0.0518 0.4063 0.7978 0.046 Uiso 1 1 calc GR . . . .
H14C H 0.0118 0.2515 0.7544 0.046 Uiso 1 1 calc GR . . . .
C15 C 0.1340(2) 0.65663(19) 0.74482(13) 0.0181(4) Uani 1 1 d . . . . .
C16 C 0.0966(3) 0.6312(2) 0.64583(14) 0.0225(4) Uani 1 1 d . . . . .
H16 H 0.1350 0.5496 0.6003 0.027 Uiso 1 1 calc R . . . .
C17 C 0.0034(3) 0.7242(2) 0.61277(15) 0.0264(5) Uani 1 1 d . . . . .
H17 H -0.0204 0.7065 0.5450 0.032 Uiso 1 1 calc R . . . .
C18 C -0.0548(3) 0.8424(2) 0.67872(15) 0.0270(5) Uani 1 1 d . . . . .
H18 H -0.1167 0.9067 0.6562 0.032 Uiso 1 1 calc R . . . .
C19 C -0.0227(3) 0.8672(2) 0.77759(15) 0.0254(5) Uani 1 1 d . . . . .
H19 H -0.0643 0.9476 0.8228 0.030 Uiso 1 1 calc R . . . .
C20 C 0.0704(3) 0.7743(2) 0.81038(14) 0.0215(4) Uani 1 1 d . . . . .
H20 H 0.0909 0.7911 0.8782 0.026 Uiso 1 1 calc R . . . .
N1S N 0.7619(3) 0.21012(19) 0.93179(14) 0.0352(5) Uani 1 1 d . . . . .
C1S C 0.6651(3) 0.1827(2) 0.86114(16) 0.0265(5) Uani 1 1 d . . . . .
C2S C 0.5406(3) 0.1512(2) 0.77192(15) 0.0334(5) Uani 1 1 d . . . . .
H2SA H 0.6149 0.1160 0.7158 0.050 Uiso 1 1 calc GR . . . .
H2SB H 0.4931 0.2386 0.7702 0.050 Uiso 1 1 calc GR . . . .
H2SC H 0.4301 0.0777 0.7698 0.050 Uiso 1 1 calc GR . . . .

loop_
_atom_site_aniso_label
_atom_site_aniso_U_11
_atom_site_aniso_U_22
_atom_site_aniso_U_33
_atom_site_aniso_U_23
_atom_site_aniso_U_13
_atom_site_aniso_U_12
O1 0.0225(7) 0.0181(7) 0.0307(8) 0.0102(6) 0.0016(6) 0.0039(6)
N1 0.0189(8) 0.0154(8) 0.0192(8) 0.0045(7) 0.0009(7) 0.0019(6)
N2 0.0169(8) 0.0192(8) 0.0233(9) 0.0089(7) 0.0018(7) 0.0047(6)
N3 0.0195(8) 0.0193(8) 0.0290(9) 0.0071(7) 0.0045(7) -0.0017(7)
C1 0.0147(9) 0.0170(9) 0.0211(10) 0.0071(8) 0.0012(8) 0.0024(7)
C2 0.0180(9) 0.0184(9) 0.0175(9) 0.0055(8) 0.0041(8) 0.0022(7)
C3 0.0219(10) 0.0202(10) 0.0197(10) 0.0089(8) -0.0026(8) 0.0055(8)
C4 0.0235(10) 0.0197(10) 0.0190(10) 0.0067(8) -0.0010(8) 0.0074(8)
C5 0.0169(9) 0.0211(10) 0.0219(10) 0.0079(8) 0.0028(8) 0.0039(8)
C6 0.0292(11) 0.0218(10) 0.0285(11) 0.0096(9) -0.0091(9) 0.0011(9)
C7 0.0480(14) 0.0193(10) 0.0271(11) 0.0021(9) -0.0112(10) 0.0112(10)
C8 0.0448(14) 0.0323(12) 0.0242(11) 0.0042(10) 0.0032(10) 0.0191(11)
C9 0.0313(11) 0.0295(11) 0.0209(10) 0.0090(9) 0.0029(9) 0.0116(9)
C10 0.0137(9) 0.0199(10) 0.0211(10) 0.0067(8) 0.0041(8) 0.0024(7)
C11 0.0147(9) 0.0194(9) 0.0217(10) 0.0079(8) 0.0041(8) 0.0018(7)
C12 0.0265(11) 0.0198(10) 0.0230(10) 0.0026(8) 0.0013(9) 0.0003(8)
C13 0.0247(10) 0.0255(11) 0.0241(11) 0.0094(9) -0.0026(9) 0.0024(8)
C14 0.0231(11) 0.0281(11) 0.0398(13) 0.0138(10) 0.0021(10) -0.0038(9)
C15 0.0128(9) 0.0198(9) 0.0214(10) 0.0073(8) 0.0014(8) 0.0005(7)
C16 0.0205(10) 0.0250(10) 0.0216(10) 0.0061(8) 0.0031(8) 0.0055(8)
C17 0.0257(11) 0.0326(11) 0.0219(10) 0.0105(9) -0.0028(9) 0.0054(9)
C18 0.0225(10) 0.0298(11) 0.0328(12) 0.0152(10) -0.0028(9) 0.0066(9)
C19 0.0199(10) 0.0236(10) 0.0315(11) 0.0066(9) 0.0015(9) 0.0058(8)
C20 0.0174(9) 0.0262(10) 0.0189(10) 0.0054(8) -0.0001(8) 0.0014(8)
N1S 0.0347(10) 0.0283(10) 0.0439(12) 0.0169(9) -0.0045(9) -0.0014(8)
C1S 0.0263(11) 0.0201(10) 0.0353(12) 0.0125(9) 0.0063(10) 0.0020(9)
C2S 0.0375(12) 0.0320(12) 0.0327(12) 0.0154(10) -0.0036(10) 0.0017(10)

loop_
_atom_type_symbol
_atom_type_description
_atom_type_scat_dispersion_real
_atom_type_scat_dispersion_imag
_atom_type_scat_source
C C 0.0033 0.0016 'International Tables Vol C Tables 4.2.6.8 and 6.1.1.4'
H H 0.0000 0.0000 'International Tables Vol C Tables 4.2.6.8 and 6.1.1.4'
N N 0.0061 0.0033 'International Tables Vol C Tables 4.2.6.8 and 6.1.1.4'
O O 0.0106 0.0060 'International Tables Vol C Tables 4.2.6.8 and 6.1.1.4'

loop_
_geom_angle_atom_site_label_1
_geom_angle_atom_site_label_2
_geom_angle_atom_site_label_3
_geom_angle
_geom_angle_site_symmetry_1
_geom_angle_site_symmetry_3
_geom_angle_publ_flag
C10 N1 C11 108.64(15) . . ?
C10 N1 C12 123.93(15) . . ?
C11 N1 C12 127.31(15) . . ?
C11 N2 C1 106.38(15) . . ?
C3 N3 C2 121.75(15) . . ?
C3 N3 C14 120.11(16) . . ?
C14 N3 C2 115.84(16) . . ?
N2 C1 C2 108.47(14) . . ?
N2 C1 C5 110.89(14) . . ?
N2 C1 C10 105.30(14) . . ?
C5 C1 C2 109.84(14) . . ?
C10 C1 C2 111.79(14) . . ?
C10 C1 C5 110.47(14) . . ?
N3 C2 C1 108.99(14) . . ?
N3 C2 C15 113.64(15) . . ?
C15 C2 C1 113.38(14) . . ?
N3 C3 C4 120.83(16) . . ?
N3 C3 C6 120.97(17) . . ?
C6 C3 C4 118.16(18) . . ?
C3 C4 C5 120.31(17) . . ?
C9 C4 C3 119.17(18) . . ?
C9 C4 C5 120.52(17) . . ?
C4 C5 C1 111.26(15) . . ?
C7 C6 C3 120.82(19) . . ?
C8 C7 C6 120.97(19) . . ?
C7 C8 C9 118.5(2) . . ?
C8 C9 C4 122.3(2) . . ?
O1 C10 N1 125.90(17) . . ?
O1 C10 C1 129.31(17) . . ?
N1 C10 C1 104.75(15) . . ?
N1 C11 C13 119.77(16) . . ?
N2 C11 N1 114.86(16) . . ?
N2 C11 C13 125.37(17) . . ?
C16 C15 C2 122.15(17) . . ?
C16 C15 C20 118.74(17) . . ?
C20 C15 C2 119.10(16) . . ?
C15 C16 C17 120.62(18) . . ?
C18 C17 C16 119.95(18) . . ?
C17 C18 C19 120.06(18) . . ?
C18 C19 C20 119.88(19) . . ?
C19 C20 C15 120.71(18) . . ?
N1S C1S C2S 178.7(2) . . ?

loop_
_geom_bond_atom_site_label_1
_geom_bond_atom_site_label_2
_geom_bond_distance
_geom_bond_site_symmetry_2
_geom_bond_publ_flag
O1 C10 1.220(2) . ?
N1 C10 1.373(2) . ?
N1 C11 1.404(2) . ?
N1 C12 1.456(2) . ?
N2 C1 1.478(2) . ?
N2 C11 1.285(2) . ?
N3 C2 1.461(2) . ?
N3 C3 1.388(2) . ?
N3 C14 1.457(2) . ?
C1 C2 1.558(2) . ?
C1 C5 1.527(2) . ?
C1 C10 1.524(2) . ?
C2 C15 1.522(2) . ?
C3 C4 1.416(3) . ?
C3 C6 1.411(3) . ?
C4 C5 1.501(2) . ?
C4 C9 1.387(3) . ?
C6 C7 1.385(3) . ?
C7 C8 1.384(3) . ?
C8 C9 1.386(3) . ?
C11 C13 1.486(3) . ?
C15 C16 1.390(3) . ?
C15 C20 1.395(3) . ?
C16 C17 1.392(3) . ?
C17 C18 1.384(3) . ?
C18 C19 1.386(3) . ?
C19 C20 1.388(3) . ?
N1S C1S 1.144(3) . ?
C1S C2S 1.457(3) . ?
